data_9017081
loop_
_publ_author_name
'Orlandi, P.'
'Biagioni, C.'
'Bindi, L.'
'Nestola, F.'

_publ_section_title
;
 Ichnusaite, Th(MoO4)2*3H2O, the first natural thorium molybdate: occurrence,
 description, and crystal structure
;
_journal_name_full 'American Mineralogist'
_journal_page_first 2089
_journal_page_last 2094
_journal_volume 99
_journal_year 2014
_chemical_compound_source 'Su Seinargiu, Sarroch, Cagliari, Sardinia, Italy'
_chemical_formula_sum 'H6 Mo2 O11 Th'
_chemical_name_mineral Ichnusaite
_space_group_IT_number 14
_space_group_name_Hall '-P 2ybc'
_space_group_name_H-M_alt 'P 1 21/c 1'
_symmetry_space_group_name_H-M 'P 1 21/c 1'
_cell_angle_alpha 90
_cell_angle_beta 90.00
_cell_angle_gamma 90
_cell_formula_units_Z 4
_cell_length_a 9.6797
_cell_length_b 10.3771
_cell_length_c 9.3782
_cell_volume 942.014
_database_code_amcsd 0020407
_exptl_crystal_density_diffrn 4.273
_cod_data_source_file inputs/fixed/downloads/05/05802.cif
_cod_data_source_block 05802
_cod_original_formula_sum 'Th Mo2 O11 H6'
_cod_database_code 9017081

loop_
_space_group_symop_operation_xyz
x,y,z
x,1/2-y,1/2+z
-x,1/2+y,1/2-z
-x,-y,-z

loop_
_atom_site_aniso_label
_atom_site_aniso_U_11
_atom_site_aniso_U_22
_atom_site_aniso_U_33
_atom_site_aniso_U_12
_atom_site_aniso_U_13
_atom_site_aniso_U_23
Th1 0.02510 0.00350 0.00950 -0.00020 -0.00030 -0.00030
Mo1 0.02790 0.00340 0.01120 -0.00100 0.00210 -0.00050
Mo2 0.02820 0.00570 0.01250 -0.00080 0.00010 -0.00080
O1 0.01500 0.01600 0.03100 0.00300 0.00400 -0.00100
O2 0.03100 0.01400 0.02500 0.00200 -0.01400 0.00400
O3 0.02500 0.01900 0.01500 0.00700 -0.00200 0.00900
O4 0.04100 0.02200 0.00500 -0.00800 0.00900 -0.00200
O5 0.01100 0.01300 0.01700 -0.00200 0.01100 0.00200
O8 0.03000 0.01700 0.01400 0.00200 -0.00600 -0.00500
O9 0.06500 0.01200 0.01500 0.00200 0.00600 0.00400
Wat6 0.05500 0.02000 0.01900 0.00800 -0.00400 0.00000
Wat10 0.01300 0.04900 0.03900 0.00000 0.00700 0.01600
Wat11 0.04800 0.02900 0.04900 -0.00600 -0.00300 0.00600

loop_
_atom_site_label
_atom_site_fract_x
_atom_site_fract_y
_atom_site_fract_z
_atom_site_U_iso_or_equiv
_atom_site_type_symbol
_atom_site_attached_hydrogens
Th1 0.67809 0.46249 0.23640 0.01274 Th 0
Mo1 0.57699 0.76567 -0.00921 0.01420 Mo 0
Mo2 0.71400 0.40507 -0.20735 0.01550 Mo 0
O1 0.54570 0.42770 -0.27100 0.02100 O 0
O2 0.82820 0.51880 -0.28230 0.02300 O 0
O3 0.69950 0.87130 -0.08520 0.01900 O 0
O4 0.72020 0.41950 -0.02050 0.02300 O 0
O5 0.77700 0.25010 -0.26410 0.01300 O 0
O7 0.44190 0.84580 0.07650 0.02100 O 0
O8 0.51010 0.65850 -0.13530 0.02100 O 0
O9 0.66800 0.66950 0.11120 0.03100 O 0
Wat6 0.86300 0.42810 0.43000 0.03100 O 2
Wat10 0.91620 0.53880 0.17500 0.03300 O 2
Wat11 0.03000 0.23110 0.53600 0.04200 O 2

loop_
_cod_changelog_entry_id
_cod_changelog_entry_author
_cod_changelog_entry_date
_cod_changelog_entry_text
1
;cod-tools version 3.8.0
Id: cif_guess_AMCSD_atom_types 9574 2023-05-10 09:00:05Z saulius
;
2023-05-10T18:57:45+03:00
;Derived atom types and hydrogen counts
from atom names that follow the AMCSD naming convention
(Wat == water, O-H == hydroxyl).
;

loop_
_cod_related_entry_id
_cod_related_entry_database
_cod_related_entry_code
1 AMCSD 0020407
